data_4314303
loop_
_publ_author_name
'Yau-Chen Jiang'
'Sue-Lein Wang'
'Shang-Fan Lee'
'Kwang-Hwa Lii'

_publ_section_title
;
 Novel Transition Metal Oxalatophosphates with a Two-Dimensional Honeycomb
 Structure: (H3TREN)[M2(HPO4)(C2O4)2.5].3H2O (M = MnII and FeII, TREN =
 Tris(2-aminoethyl)amine)
;
_journal_name_full 'Inorganic Chemistry'
_journal_page_first 6154
_journal_page_last 6156
_journal_paper_doi 10.1021/ic030019d
_journal_volume 42
_journal_year 2003
_chemical_formula_iupac '[(H3NCH2CH2)3N][Fe2(HPO4)(C2O4)2.5].3H2O'
_chemical_formula_sum 'C11 H28 Fe2 N4 O17 P'
_chemical_formula_weight 631.04
_space_group_IT_number 2
_symmetry_cell_setting triclinic
_symmetry_space_group_name_Hall '-P 1'
_symmetry_space_group_name_H-M 'P -1'
_atom_sites_solution_hydrogens geom
_atom_sites_solution_primary direct
_atom_sites_solution_secondary difmap
_audit_creation_method SHELXL-97
_cell_angle_alpha 78.630(2)
_cell_angle_beta 84.018(2)
_cell_angle_gamma 67.372(2)
_cell_formula_units_Z 2
_cell_length_a 8.7776(9)
_cell_length_b 8.9257(9)
_cell_length_c 15.8844(16)
_cell_measurement_temperature 294(2)
_cell_volume 1125.6(2)
_computing_molecular_graphics Diamond
_computing_structure_refinement 'SHELXL-97 (Sheldrick, 1997)'
_computing_structure_solution 'SHELXS-97 (Sheldrick, 1990)'
_diffrn_ambient_temperature 294(2)
_diffrn_measured_fraction_theta_full 0.890
_diffrn_measured_fraction_theta_max 0.890
_diffrn_measurement_device_type 'Siemens Smart CCD'
_diffrn_radiation_monochromator graphite
_diffrn_radiation_source 'fine-focus sealed tube'
_diffrn_radiation_type MoK\a
_diffrn_radiation_wavelength 0.71073
_diffrn_reflns_av_R_equivalents 0.0277
_diffrn_reflns_av_sigmaI/netI 0.0344
_diffrn_reflns_limit_h_max 11
_diffrn_reflns_limit_h_min -11
_diffrn_reflns_limit_k_max 11
_diffrn_reflns_limit_k_min -11
_diffrn_reflns_limit_l_max 20
_diffrn_reflns_limit_l_min -20
_diffrn_reflns_number 10789
_diffrn_reflns_theta_full 28.17
_diffrn_reflns_theta_max 28.17
_diffrn_reflns_theta_min 1.31
_exptl_absorpt_coefficient_mu 1.451
_exptl_absorpt_correction_T_max 0.914
_exptl_absorpt_correction_T_min 0.880
_exptl_absorpt_correction_type 'empirical based on symmetry equivalents'
_exptl_crystal_colour red
_exptl_crystal_density_diffrn 1.862
_exptl_crystal_density_method 'not measured'
_exptl_crystal_description columnar
_exptl_crystal_F_000 650
_exptl_crystal_size_max 0.16
_exptl_crystal_size_mid 0.14
_exptl_crystal_size_min 0.1
_refine_diff_density_max 0.629
_refine_diff_density_min -0.607
_refine_diff_density_rms 0.098
_refine_ls_extinction_coef 0.0000(11)
_refine_ls_extinction_expression Fc^*^=kFc[1+0.001xFc^2^\l^3^/sin(2\q)]^-1/4^
_refine_ls_extinction_method SHELXL
_refine_ls_goodness_of_fit_ref 1.096
_refine_ls_hydrogen_treatment mixed
_refine_ls_matrix_type full
_refine_ls_number_parameters 328
_refine_ls_number_reflns 4907
_refine_ls_number_restraints 0
_refine_ls_restrained_S_all 1.096
_refine_ls_R_factor_all 0.0553
_refine_ls_R_factor_gt 0.0409
_refine_ls_shift/su_max 0.473
_refine_ls_shift/su_mean 0.001
_refine_ls_structure_factor_coef Fsqd
_refine_ls_weighting_details 'calc w=1/[\s^2^(Fo^2^)+(0.0672P)^2^+0.8312P] where P=(Fo^2^+2Fc^2^)/3'
_refine_ls_weighting_scheme calc
_refine_ls_wR_factor_gt 0.1195
_refine_ls_wR_factor_ref 0.1257
_reflns_number_gt 3945
_reflns_number_total 4907
_reflns_threshold_expression >2sigma(I)
_cod_data_source_file ic030019d_2.cif
_cod_data_source_block feoxredm
_cod_database_code 4314303

loop_
_symmetry_equiv_pos_as_xyz
'x, y, z'
'-x, -y, -z'

loop_
_atom_site_label
_atom_site_type_symbol
_atom_site_fract_x
_atom_site_fract_y
_atom_site_fract_z
_atom_site_U_iso_or_equiv
_atom_site_adp_type
_atom_site_occupancy
_atom_site_symmetry_multiplicity
_atom_site_calc_flag
_atom_site_refinement_flags
_atom_site_disorder_assembly
_atom_site_disorder_group
Fe1 Fe 0.22717(5) 0.27304(5) 0.42887(3) 0.02127(14) Uani 1 1 d . . .
Fe2 Fe 0.27424(6) 0.24732(6) 0.07734(3) 0.02689(15) Uani 1 1 d . . .
P1 P -0.15149(10) 0.35584(10) 0.52114(5) 0.02016(19) Uani 1 1 d . . .
O1 O -0.0250(3) 0.3129(3) 0.44728(14) 0.0300(5) Uani 1 1 d . . .
O2 O -0.2963(3) 0.3025(3) 0.50240(17) 0.0365(6) Uani 1 1 d . . .
H2O H -0.3712 0.3828 0.4639 0.050 Uiso 1 1 d . . .
O3 O -0.0906(3) 0.2601(3) 0.60836(15) 0.0318(5) Uani 1 1 d . . .
O4 O -0.2256(3) 0.5411(3) 0.51703(16) 0.0327(5) Uani 1 1 d . . .
O5 O 0.4968(3) 0.1562(3) 0.41457(15) 0.0275(5) Uani 1 1 d . . .
O6 O 0.2361(3) 0.1120(3) 0.33875(14) 0.0287(5) Uani 1 1 d . . .
O7 O 0.2919(3) 0.0667(3) 0.53164(15) 0.0295(5) Uani 1 1 d . . .
O8 O 0.2417(3) 0.4170(3) 0.30127(15) 0.0365(6) Uani 1 1 d . . .
O9 O 0.5274(3) 0.1536(3) 0.04233(17) 0.0348(6) Uani 1 1 d . . .
O10 O 0.2884(3) 0.0505(3) 0.01863(15) 0.0320(5) Uani 1 1 d . . .
O11 O 0.2837(3) 0.0893(3) 0.20033(15) 0.0314(5) Uani 1 1 d . . .
O12 O 0.2080(3) 0.4363(3) -0.03203(16) 0.0389(6) Uani 1 1 d . . .
O13 O 0.3008(3) 0.3880(3) 0.16406(15) 0.0374(6) Uani 1 1 d . . .
O14 O 0.0102(3) 0.3575(3) 0.09355(17) 0.0414(7) Uani 1 1 d . . .
O15 O -0.5404(4) 0.4615(4) 0.8431(2) 0.0565(8) Uani 1 1 d . . .
O16 O -0.4673(4) 0.4882(5) 0.3610(2) 0.0711(10) Uani 1 1 d . . .
O17 O 0.4840(5) 0.7965(6) 0.3665(3) 0.1011(15) Uani 1 1 d . . .
N1 N 0.1280(3) 0.0690(3) 0.78600(17) 0.0262(6) Uani 1 1 d . . .
N2 N 0.0954(3) -0.0843(4) 0.63901(18) 0.0287(6) Uani 1 1 d . . .
H2NA H 0.0539 -0.1391 0.6152 0.050 Uiso 1 1 d . . .
H2NB H 0.0203 0.0075 0.6451 0.050 Uiso 1 1 d . . .
H2NC H 0.1764 -0.0797 0.6066 0.050 Uiso 1 1 d . . .
N3 N -0.2412(4) 0.2225(4) 0.7838(2) 0.0378(7) Uani 1 1 d . . .
H3NA H -0.2602 0.1249 0.7793 0.050 Uiso 1 1 d . . .
H3NB H -0.3391 0.2945 0.7857 0.050 Uiso 1 1 d . . .
H3NC H -0.1874 0.2379 0.7307 0.050 Uiso 1 1 d . . .
N4 N 0.1525(4) 0.3465(4) 0.65826(18) 0.0351(7) Uani 1 1 d . . .
C1 C 0.2630(4) 0.1648(4) 0.2623(2) 0.0232(6) Uani 1 1 d . . .
C2 C 0.2695(4) 0.3383(4) 0.2407(2) 0.0271(7) Uani 1 1 d . . .
C3 C 0.5582(4) 0.0265(4) 0.46602(19) 0.0225(6) Uani 1 1 d . . .
C4 C 0.4310(4) -0.0307(4) -0.00669(19) 0.0243(7) Uani 1 1 d . . .
C5 C 0.0567(4) 0.5237(4) -0.0367(2) 0.0297(7) Uani 1 1 d . . .
C6 C 0.2374(4) -0.0945(5) 0.7683(2) 0.0345(8) Uani 1 1 d . . .
H6A H 0.2813 -0.1648 0.8220 0.041 Uiso 1 1 calc R . .
H6B H 0.3298 -0.0838 0.7319 0.041 Uiso 1 1 calc R . .
C7 C 0.1528(5) -0.1762(5) 0.7252(2) 0.0361(8) Uani 1 1 d . . .
H7A H 0.2289 -0.2868 0.7200 0.043 Uiso 1 1 calc R . .
H7B H 0.0590 -0.1851 0.7608 0.043 Uiso 1 1 calc R . .
C8 C 0.0165(4) 0.0538(4) 0.8607(2) 0.0332(8) Uani 1 1 d . . .
H8A H 0.0730 0.0379 0.9130 0.040 Uiso 1 1 calc R . .
H8B H -0.0097 -0.0427 0.8619 0.040 Uiso 1 1 calc R . .
C9 C -0.1414(5) 0.2028(5) 0.8586(2) 0.0373(8) Uani 1 1 d . . .
H9A H -0.2054 0.1917 0.9114 0.045 Uiso 1 1 calc R . .
H9B H -0.1158 0.3004 0.8549 0.045 Uiso 1 1 calc R . .
C10 C 0.2236(5) 0.1670(5) 0.8003(2) 0.0365(8) Uani 1 1 d . . .
C11 C 0.1575(7) 0.3440(7) 0.7525(3) 0.0350(16) Uani 0.681(10) 1 d P . .
C11' C 0.2864(16) 0.2372(16) 0.7126(8) 0.038(4) Uani 0.319(10) 1 d P . .

loop_
_atom_site_aniso_label
_atom_site_aniso_U_11
_atom_site_aniso_U_22
_atom_site_aniso_U_33
_atom_site_aniso_U_23
_atom_site_aniso_U_13
_atom_site_aniso_U_12
Fe1 0.0222(2) 0.0198(2) 0.0201(2) -0.00451(17) 0.00104(17) -0.00587(18)
Fe2 0.0293(3) 0.0251(3) 0.0208(2) -0.00468(19) 0.00015(18) -0.0041(2)
P1 0.0207(4) 0.0201(4) 0.0206(4) -0.0048(3) -0.0006(3) -0.0081(3)
O1 0.0225(11) 0.0406(14) 0.0251(12) -0.0089(10) 0.0017(9) -0.0090(10)
O2 0.0309(13) 0.0376(14) 0.0484(16) -0.0082(12) -0.0035(11) -0.0198(11)
O3 0.0395(14) 0.0292(13) 0.0235(12) 0.0003(10) -0.0047(10) -0.0108(11)
O4 0.0400(14) 0.0228(12) 0.0345(13) -0.0086(10) -0.0076(11) -0.0075(10)
O5 0.0253(11) 0.0253(12) 0.0274(12) 0.0021(9) 0.0009(9) -0.0081(9)
O6 0.0358(13) 0.0304(13) 0.0227(11) -0.0044(10) 0.0016(9) -0.0161(10)
O7 0.0196(11) 0.0303(13) 0.0313(12) 0.0022(10) 0.0041(9) -0.0062(10)
O8 0.0598(17) 0.0251(12) 0.0253(12) -0.0074(10) 0.0018(11) -0.0161(12)
O9 0.0308(13) 0.0364(14) 0.0417(14) -0.0180(12) 0.0008(11) -0.0124(11)
O10 0.0250(12) 0.0398(14) 0.0327(13) -0.0143(11) 0.0015(10) -0.0103(11)
O11 0.0444(14) 0.0258(12) 0.0253(12) -0.0068(10) 0.0005(10) -0.0138(11)
O12 0.0282(13) 0.0404(15) 0.0342(14) 0.0037(11) 0.0061(10) -0.0042(11)
O13 0.0605(17) 0.0304(13) 0.0244(12) -0.0061(10) 0.0055(11) -0.0213(12)
O14 0.0342(14) 0.0367(15) 0.0348(14) 0.0098(12) 0.0048(11) -0.0023(11)
O15 0.0439(17) 0.057(2) 0.067(2) -0.0184(16) 0.0153(15) -0.0178(15)
O16 0.061(2) 0.096(3) 0.063(2) 0.006(2) -0.0082(17) -0.045(2)
O17 0.081(3) 0.087(3) 0.128(4) -0.017(3) -0.003(3) -0.023(2)
N1 0.0291(14) 0.0268(14) 0.0230(13) -0.0021(11) -0.0023(11) -0.0116(12)
N2 0.0323(15) 0.0321(15) 0.0285(14) -0.0098(12) 0.0055(12) -0.0187(13)
N3 0.0309(16) 0.0302(16) 0.0488(19) -0.0050(14) 0.0016(13) -0.0095(13)
N4 0.0448(18) 0.0381(17) 0.0229(14) 0.0033(13) -0.0049(13) -0.0193(15)
C1 0.0213(15) 0.0237(16) 0.0240(16) -0.0059(13) -0.0017(12) -0.0068(12)
C2 0.0314(17) 0.0241(16) 0.0248(16) -0.0050(13) -0.0012(13) -0.0089(14)
C3 0.0225(15) 0.0243(16) 0.0222(15) -0.0054(13) 0.0004(12) -0.0099(13)
C4 0.0234(16) 0.0276(17) 0.0193(15) -0.0024(13) -0.0023(12) -0.0069(13)
C5 0.0292(18) 0.0282(18) 0.0266(17) -0.0026(14) 0.0039(14) -0.0074(14)
C6 0.0305(18) 0.0345(19) 0.0336(19) -0.0078(16) -0.0037(15) -0.0054(15)
C7 0.046(2) 0.0282(18) 0.0332(19) -0.0037(15) 0.0016(16) -0.0147(16)
C8 0.039(2) 0.0335(19) 0.0260(17) -0.0012(14) 0.0019(15) -0.0155(16)
C9 0.041(2) 0.0329(19) 0.039(2) -0.0098(16) 0.0081(16) -0.0150(17)
C10 0.048(2) 0.040(2) 0.0280(18) 0.0034(15) -0.0125(16) -0.0246(18)
C11 0.049(4) 0.032(3) 0.028(3) -0.004(2) -0.005(2) -0.019(3)
C11' 0.045(7) 0.044(7) 0.032(6) 0.011(5) -0.010(5) -0.028(6)

loop_
_atom_type_symbol
_atom_type_description
_atom_type_scat_dispersion_real
_atom_type_scat_dispersion_imag
_atom_type_scat_source
C C 0.0033 0.0016 'International Tables Vol C Tables 4.2.6.8 and 6.1.1.4'
H H 0.0000 0.0000 'International Tables Vol C Tables 4.2.6.8 and 6.1.1.4'
N N 0.0061 0.0033 'International Tables Vol C Tables 4.2.6.8 and 6.1.1.4'
O O 0.0106 0.0060 'International Tables Vol C Tables 4.2.6.8 and 6.1.1.4'
P P 0.1023 0.0942 'International Tables Vol C Tables 4.2.6.8 and 6.1.1.4'
Fe Fe 0.3463 0.8444 'International Tables Vol C Tables 4.2.6.8 and 6.1.1.4'

loop_
_geom_angle_atom_site_label_1
_geom_angle_atom_site_label_2
_geom_angle_atom_site_label_3
_geom_angle
_geom_angle_site_symmetry_1
_geom_angle_site_symmetry_3
_geom_angle_publ_flag
O4 Fe1 O1 97.97(10) 2_566 . ?
O4 Fe1 O7 103.69(10) 2_566 . ?
O1 Fe1 O7 91.79(9) . . ?
O4 Fe1 O8 89.58(9) 2_566 . ?
O1 Fe1 O8 103.69(10) . . ?
O7 Fe1 O8 158.12(10) . . ?
O4 Fe1 O5 96.27(10) 2_566 . ?
O1 Fe1 O5 163.18(9) . . ?
O7 Fe1 O5 76.14(8) . . ?
O8 Fe1 O5 85.28(9) . . ?
O4 Fe1 O6 165.05(10) 2_566 . ?
O1 Fe1 O6 86.51(9) . . ?
O7 Fe1 O6 90.36(9) . . ?
O8 Fe1 O6 75.49(9) . . ?
O5 Fe1 O6 81.97(9) . . ?
O10 Fe2 O9 78.99(9) . . ?
O10 Fe2 O12 97.93(11) . . ?
O9 Fe2 O12 94.81(10) . . ?
O10 Fe2 O13 163.14(10) . . ?
O9 Fe2 O13 94.61(10) . . ?
O12 Fe2 O13 98.14(11) . . ?
O10 Fe2 O14 98.70(10) . . ?
O9 Fe2 O14 171.66(10) . . ?
O12 Fe2 O14 77.50(9) . . ?
O13 Fe2 O14 89.72(11) . . ?
O10 Fe2 O11 88.21(9) . . ?
O9 Fe2 O11 98.51(10) . . ?
O12 Fe2 O11 166.20(10) . . ?
O13 Fe2 O11 77.24(9) . . ?
O14 Fe2 O11 89.39(10) . . ?
O3 P1 O4 114.06(14) . . ?
O3 P1 O1 114.66(14) . . ?
O4 P1 O1 109.74(14) . . ?
O3 P1 O2 105.58(14) . . ?
O4 P1 O2 106.70(14) . . ?
O1 P1 O2 105.31(14) . . ?
P1 O1 Fe1 134.73(14) . . ?
P1 O2 H2O 112.3 . . ?
P1 O4 Fe1 144.29(15) . 2_566 ?
C3 O5 Fe1 113.81(19) . . ?
C1 O6 Fe1 114.4(2) . . ?
C3 O7 Fe1 115.80(19) 2_656 . ?
C2 O8 Fe1 114.5(2) . . ?
C4 O9 Fe2 113.6(2) 2_655 . ?
C4 O10 Fe2 114.0(2) . . ?
C1 O11 Fe2 112.4(2) . . ?
C5 O12 Fe2 115.2(2) . . ?
C2 O13 Fe2 113.4(2) . . ?
C5 O14 Fe2 114.0(2) 2_565 . ?
C6 N1 C8 110.6(3) . . ?
C6 N1 C10 111.5(3) . . ?
C8 N1 C10 110.4(3) . . ?
C7 N2 H2NA 109.2 . . ?
C7 N2 H2NB 108.1 . . ?
H2NA N2 H2NB 108.7 . . ?
C7 N2 H2NC 110.1 . . ?
H2NA N2 H2NC 104.7 . . ?
H2NB N2 H2NC 115.9 . . ?
C9 N3 H3NA 114.2 . . ?
C9 N3 H3NB 113.5 . . ?
H3NA N3 H3NB 102.6 . . ?
C9 N3 H3NC 113.5 . . ?
H3NA N3 H3NC 99.7 . . ?
H3NB N3 H3NC 112.1 . . ?
C11' N4 C11 55.1(6) . . ?
O6 C1 O11 125.7(3) . . ?
O6 C1 C2 117.7(3) . . ?
O11 C1 C2 116.6(3) . . ?
O8 C2 O13 126.0(3) . . ?
O8 C2 C1 117.0(3) . . ?
O13 C2 C1 117.0(3) . . ?
O5 C3 O7 126.0(3) . 2_656 ?
O5 C3 C3 117.7(3) . 2_656 ?
O7 C3 C3 116.3(3) 2_656 2_656 ?
O9 C4 O10 126.6(3) 2_655 . ?
O9 C4 C4 117.1(3) 2_655 2_655 ?
O10 C4 C4 116.3(3) . 2_655 ?
O14 C5 O12 126.7(3) 2_565 . ?
O14 C5 C5 117.3(4) 2_565 2_565 ?
O12 C5 C5 116.0(4) . 2_565 ?
N1 C6 C7 113.5(3) . . ?
N1 C6 H6A 108.9 . . ?
C7 C6 H6A 108.9 . . ?
N1 C6 H6B 108.9 . . ?
C7 C6 H6B 108.9 . . ?
H6A C6 H6B 107.7 . . ?
N2 C7 C6 112.4(3) . . ?
N2 C7 H7A 109.1 . . ?
C6 C7 H7A 109.1 . . ?
N2 C7 H7B 109.1 . . ?
C6 C7 H7B 109.1 . . ?
H7A C7 H7B 107.9 . . ?
N1 C8 C9 112.6(3) . . ?
N1 C8 H8A 109.1 . . ?
C9 C8 H8A 109.1 . . ?
N1 C8 H8B 109.1 . . ?
C9 C8 H8B 109.1 . . ?
H8A C8 H8B 107.8 . . ?
N3 C9 C8 111.1(3) . . ?
N3 C9 H9A 109.4 . . ?
C8 C9 H9A 109.4 . . ?
N3 C9 H9B 109.4 . . ?
C8 C9 H9B 109.4 . . ?
H9A C9 H9B 108.0 . . ?
N1 C10 C11 113.4(3) . . ?
N1 C10 C11' 109.4(5) . . ?
C11 C10 C11' 52.5(6) . . ?
C11' C11 N4 60.3(5) . . ?
C11' C11 C10 64.7(5) . . ?
N4 C11 C10 110.2(4) . . ?
C11 C11' N4 64.6(6) . . ?
C11 C11' C10 62.8(6) . . ?
N4 C11' C10 112.0(8) . . ?

loop_
_geom_bond_atom_site_label_1
_geom_bond_atom_site_label_2
_geom_bond_distance
_geom_bond_site_symmetry_2
_geom_bond_publ_flag
Fe1 O4 2.008(2) 2_566 ?
Fe1 O1 2.100(2) . ?
Fe1 O7 2.140(2) . ?
Fe1 O8 2.196(2) . ?
Fe1 O5 2.196(2) . ?
Fe1 O6 2.196(2) . ?
Fe2 O10 2.103(2) . ?
Fe2 O9 2.107(2) . ?
Fe2 O12 2.122(3) . ?
Fe2 O13 2.122(2) . ?
Fe2 O14 2.151(3) . ?
Fe2 O11 2.161(2) . ?
P1 O3 1.507(2) . ?
P1 O4 1.516(2) . ?
P1 O1 1.528(2) . ?
P1 O2 1.591(2) . ?
O2 H2O 0.9318 . ?
O4 Fe1 2.008(2) 2_566 ?
O5 C3 1.240(4) . ?
O6 C1 1.246(4) . ?
O7 C3 1.257(4) 2_656 ?
O8 C2 1.251(4) . ?
O9 C4 1.245(4) 2_655 ?
O10 C4 1.251(4) . ?
O11 C1 1.260(4) . ?
O12 C5 1.256(4) . ?
O13 C2 1.251(4) . ?
O14 C5 1.240(4) 2_565 ?
N1 C6 1.469(4) . ?
N1 C8 1.476(4) . ?
N1 C10 1.484(4) . ?
N2 C7 1.477(5) . ?
N2 H2NA 0.8685 . ?
N2 H2NB 0.8470 . ?
N2 H2NC 0.8424 . ?
N3 C9 1.492(5) . ?
N3 H3NA 0.9644 . ?
N3 H3NB 0.8544 . ?
N3 H3NC 0.9349 . ?
N4 C11' 1.440(12) . ?
N4 C11 1.498(6) . ?
C1 C2 1.541(5) . ?
C3 O7 1.257(4) 2_656 ?
C3 C3 1.540(6) 2_656 ?
C4 O9 1.245(4) 2_655 ?
C4 C4 1.556(6) 2_655 ?
C5 O14 1.240(4) 2_565 ?
C5 C5 1.555(6) 2_565 ?
C6 C7 1.507(5) . ?
C6 H6A 0.9700 . ?
C6 H6B 0.9700 . ?
C7 H7A 0.9700 . ?
C7 H7B 0.9700 . ?
C8 C9 1.505(5) . ?
C8 H8A 0.9700 . ?
C8 H8B 0.9700 . ?
C9 H9A 0.9700 . ?
C9 H9B 0.9700 . ?
C10 C11 1.523(6) . ?
C10 C11' 1.549(12) . ?
C11 C11' 1.360(15) . ?
